data_2101603
loop_
_publ_author_name
'Souhassou, M.'
'Schaber, P. M.'
'Blessing, R. H.'

_publ_section_title
;
 Structure of tris(cyclohexylammonium) phosphoenolpyruvate monohydrate
 and crystal chemistry of phosphoenolpyruvates
;
_journal_issue 5
_journal_name_full 'Acta Crystallographica Section B'
_journal_page_first 865
_journal_page_last 875
_journal_paper_doi 10.1107/S0108768196005241
_journal_volume 52
_journal_year 1996
_chemical_formula_moiety '3C6 H14 N 1+, C3 H2 O6 P 3-, H2 O'
_chemical_formula_sum 'C21 H46 N3 O7 P'
_chemical_formula_weight 483.6
_space_group_IT_number 19
_symmetry_cell_setting orthorhombic
_symmetry_space_group_name_Hall 'P 2ac 2ab'
_symmetry_space_group_name_H-M 'P 21 21 21'
_atom_type_scat_source
; Cromer & Waber (1974) for C, N, O and P and
Stewart, Davidson & Simpson (1965) for H. Corrections for
anomalous dispersion from Cromer & Ibers (1974)
;
_cell_angle_alpha 90.0
_cell_angle_beta 90.0
_cell_angle_gamma 90.0
_cell_formula_units_Z 4
_cell_length_a 16.7042(5)
_cell_length_b 24.4881(6)
_cell_length_c 6.38910(10)
_cell_measurement_reflns_used 50
_cell_measurement_temperature 296.0(10)
_cell_measurement_theta_max 14
_cell_measurement_theta_min 7.5
_cell_volume 2613.49(11)
_diffrn_measurement_device 'Siemens P3'
_diffrn_measurement_method \w/2\q
_diffrn_radiation_type MoK\a
_diffrn_radiation_wavelength 0.7107
_diffrn_reflns_av_R_equivalents 0.0241
_diffrn_reflns_limit_h_max 21
_diffrn_reflns_limit_h_min 0
_diffrn_reflns_limit_k_max 31
_diffrn_reflns_limit_k_min 0
_diffrn_reflns_limit_l_max 8
_diffrn_reflns_limit_l_min 0
_diffrn_reflns_number 19449
_diffrn_reflns_theta_max 27.5
_diffrn_standards_decay_% 2.6
_diffrn_standards_interval_count 50
_diffrn_standards_number 4
_exptl_absorpt_coefficient_mu 0.14
_exptl_absorpt_correction_type none
_exptl_crystal_colour colorless
_exptl_crystal_density_diffrn 1.23
_exptl_crystal_density_meas 1.22
_exptl_crystal_density_method ' Flotation in acetone/chloroform'
_exptl_crystal_description 'rectangular parallelepiped'
_exptl_crystal_size_max 0.5
_exptl_crystal_size_mid 0.2
_exptl_crystal_size_min 0.2
_refine_diff_density_max 0.34
_refine_diff_density_min -0.37
_refine_ls_extinction_coef 0.53E-4(6)
_refine_ls_extinction_method 'Zachariasen (1967)'
_refine_ls_goodness_of_fit_obs 1.42
_refine_ls_hydrogen_treatment refall
_refine_ls_number_parameters 475
_refine_ls_number_reflns 6045
_refine_ls_R_factor_obs 0.0608
_refine_ls_shift/esd_max <0.2
_refine_ls_structure_factor_coef F
_refine_ls_weighting_details 'w = 1/\s^2^(|F~o~|)'
_refine_ls_weighting_scheme calc
_refine_ls_wR_factor_obs 0.0391
_reflns_number_observed 'approximately two thirds'
_reflns_number_total 6045
_reflns_observed_criterion |F|^2^>3\s(|F|^2^)
_cod_data_source_file cr0512.cif
_cod_data_source_block cr0512a
_cod_depositor_comments
;
 Adding the _atom_site_type_symbol data item.

 Antanas Vaitkus,
 2017-01-30

The following automatic conversions were performed:

'_refine_ls_weighting_scheme' value 'w = 1/\s^2^(|F~o~|)' was changed
to 'calc'. New tag '_refine_ls_weighting_details' was created. The
value of the new tag was set to 'w = 1/\s^2^(|F~o~|)'.

Automatic conversion script
Id: cif_fix_values 3143 2015-03-26 13:38:13Z robertas 
;
_cod_original_formula_sum 'C21 H46 N3 O7 P1'
_cod_database_code 2101603

loop_
_symmetry_equiv_pos_as_xyz
x,y,z
1/2-x,-y,1/2+z
-x,1/2+y,1/2-z
1/2+x,1/2-y,-z

loop_
_atom_site_label
_atom_site_type_symbol
_atom_site_fract_x
_atom_site_fract_y
_atom_site_fract_z
N1 N .28764(12) .55166(9) .6411(4)
N3 N 1.06724(14) .58877(10) .6778(4)
N2 N .32170(15) .73546(9) .1180(4)
O2 O .25449(10) .63649(7) .0990(3)
O3 O .17379(10) .58203(6) .3585(3)
O4 O .17891(10) .55329(6) -.0189(2)
O5 O .00010(10) .68708(7) -.1586(3)
O6 O -.03840(10) .73881(7) .1123(3)
OW O .89987(15) .72134(11) .5234(4)
P P .18456(4) .60043(2) .13582(10)
O1 O .10321(10) .63406(7) .0709(3)
C1 C .07330(13) .68053(9) .1568(4)
C2 C .00621(4) .70434(10) .0249(4)
C3 C .09822(17) .70357(11) .3305(5)
C4 C .35628(14) .58976(10) .6623(4)
C5 C .41119(17) .57105(12) .8378(5)
C6 C .48164(19) .60996(15) .8610(6)
C7 C .52652(19) .61667(16) .6552(6)
C8 C .4709(2) .63381(16) .4809(6)
C9 C .40095(17) .59464(14) .4580(4)
C10 C .25850(17) .77432(11) .0437(5)
C11 C .2889(2) .83244(13) .0523(6)
C12 C .2271(2) .87165(15) -.0299(7)
C13 C .2013(3) .85642(16) -.2462(8)
C14 C .1712(3) .79882(16) -.2554(10)
C15 C .2329(2) .75846(13) -.1743(6)
C16 C .99847(14) .55166(10) .6369(4)
C17 C .94925(17) .54512(12) .8334(5)
C18 C .8788(2) .50736(15) .7930(6)
C19 C .82859(18) .52759(15) .6127(7)
C20 C .8786(2) .53474(16) .4160(6)
C21 C .94982(19) .57223(14) .4533(5)
H1 H .0708(13) .7358(10) .366(4)
H2 H .1415(14) .6881(10) .413(4)
H11 H .2468(19) .5622(14) .515(6)
H12 H .2598(14) .5525(9) .759(4)
H13 H .3047(13) .5153(11) .615(4)
H21 H .3009(16) .6985(11) .110(5)
H22 H .374(2) .7416(4) .030(5)
H23 H .3342(16) .7437(11) .252(5)
H31 H 1.096(2) .5901(14) .570(5)
H32 H 1.1030(19) .5738(12) .796(5)
H33 H 1.0532(16) .6205(12) .722(4)
H41 H .3339(12) .6238(9) .707(3)
H51 H .4287(14) .5325(11) .796(4)
H52 H .3816(13) .5670(10) .966(4)
H61 H .4628(17) .6448(12) .901(5)
H62 H .5158(17) .5991(11) .978(4)
H71 H .5524(18) .5777(13) .608(6)
H72 H .5680(18) .6410(12) .672(5)
H81 H .4479(18) .6739(13) .507(5)
H82 H .4974(19) .6389(12) .345(5)
H91 H .3645(13) .6075(9) .356(4)
H92 H .4219(14) .5573(11) .413(4)
H101 H .2107(13) .7697(9) .160(4)
H111 H .3375(17) .8315(11) -.035(4)
H112 H .3041(19) .8389(11) .189(5)
H121 H .1847(19) .8754(12) .064(5)
H122 H .2475(18) .9131(13) -.015(5)
H131 H .1600(19) .8800(13) -.299(5)
H132 H .247(2) .8589(18) -.330(7)
H141 H .122(2) .7987(16) -.165(7)
H142 H .156(2) .7891(14) -.401(6)
H151 H .2107(16) .7235(12) -.163(5)
H152 H .2794(17) .7627(12) -.263(4)
H161 H 1.0185(12) .5181(9) .602(4)
H171 H .9828(15) .5329(10) .956(4)
H172 H .9290(13) .5817(10) .876(4)
H181 H .8453(19) .5067(13) .921(6)
H182 H .8973(17) .4681(12) .756(5)
H191 H .8067(17) .5649(12) .636(5)
H192 H .7856(15) .4971(11) .581(5)
H201 H .8472(19) .5481(12) .310(5)
H202 H .8977(15) .4961(11) .375(5)
H211 H .9290(14) .6077(10) .477(4)
H212 H .9843(17) .5780(11) .323(5)
HW1 H .924(2) .7253(14) .410(6)
HW2 H .939(2) .7169(15) .606(6)

loop_
_geom_angle_atom_site_label_1
_geom_angle_atom_site_label_2
_geom_angle_atom_site_label_3
_geom_angle
_geom_angle_publ_flag
O2 P O3 115.00(10) yes
O2 P O4 113.40(10) yes
O2 P O1 108.20(10) yes
O3 P O4 112.30(10) yes
O3 P O1 106.90(10) yes
O4 P O1 99.50(10) yes
P O1 C1 128.5(2) yes
O1 C1 C3 125.8(2) yes
H1 C3 H2 123.7(2) yes
O1 C1 C2 111.6(2) yes
C1 C2 O5 116.8(2) yes
C1 C2 O6 116.7(2) yes
O5 C2 O6 126.5(2) yes

loop_
_geom_bond_atom_site_label_1
_geom_bond_atom_site_label_2
_geom_bond_distance
_geom_bond_publ_flag
P O2 1.483(2) yes
P O3 1.503(2) yes
P O4 1.522(2) yes
P O1 1.642(2) yes
O1 C1 1.359(3) yes
C1 C3 1.313(4) yes
C3 H1 0.94(3) yes
C3 H2 0.97(3) yes
C1 C2 1.518(3) yes
C2 O5 1.251(3) yes
C2 O6 1.257(3) yes
OW HW1 0.83(4) yes
OW HW2 0.85(4) yes

loop_
_geom_torsion_atom_site_label_1
_geom_torsion_atom_site_label_2
_geom_torsion_atom_site_label_3
_geom_torsion_atom_site_label_4
_geom_torsion
_geom_torsion_publ_flag
O2 P O1 C1 -62.8(6) yes
O3 P O1 C1 61.6(6) yes
O4 P O1 C1 178.6(6) yes
P O1 C1 C3 -10.4(5) yes
P O1 C1 C2 168.9(5) yes
O1 C1 C2 O5 -15.9(6) yes
O1 C1 C2 O6 163.0(6) yes
C3 C1 C2 O5 163.5(6) yes
C3 C1 C2 O6 -17.6(6) yes
